data_4134119
loop_
_publ_author_name
'Zhang, Qian'
'Zhang, Yan-E'
'Tong, Shuo'
'Wang, Mei-Xiang'

_publ_section_title
;
 Hydrocarbon Belts with Truncated Cone Structures.
;
_journal_issue 3
_journal_name_full 'Journal of the American Chemical Society'
_journal_page_first 1196
_journal_page_last 1199
_journal_paper_doi 10.1021/jacs.9b12181
_journal_volume 142
_journal_year 2020
_chemical_formula_moiety 'C48 H48, C2 H3 N, C H Cl3'
_chemical_formula_sum 'C51 H52 Cl3 N'
_chemical_formula_weight 785.33
_space_group_crystal_system monoclinic
_space_group_IT_number 14
_space_group_name_Hall '-P 2yn'
_space_group_name_H-M_alt 'P 1 21/n 1'
_atom_sites_solution_hydrogens geom
_atom_sites_solution_primary direct
_audit_creation_date 2018-12-06
_audit_creation_method
;
Olex2 1.2
(compiled 2016.02.19 svn.r3266 for OlexSys, GUI svn.r5155)
;
_cell_angle_alpha 90
_cell_angle_beta 97.972(3)
_cell_angle_gamma 90
_cell_formula_units_Z 4
_cell_length_a 14.2903(5)
_cell_length_b 17.0847(4)
_cell_length_c 17.5892(5)
_cell_measurement_reflns_used 3660
_cell_measurement_temperature 173.00(10)
_cell_measurement_theta_max 71.0600
_cell_measurement_theta_min 4.5160
_cell_volume 4252.8(2)
_computing_cell_refinement 'CrysAlisPro 1.171.39.46 (Rigaku OD, 2018)'
_computing_data_collection 'CrysAlisPro 1.171.39.46 (Rigaku OD, 2018)'
_computing_data_reduction 'CrysAlisPro 1.171.39.46 (Rigaku OD, 2018)'
_computing_molecular_graphics 'Olex2 (Dolomanov et al., 2009)'
_computing_publication_material 'Olex2 (Dolomanov et al., 2009)'
_computing_structure_refinement 'ShelXL (Sheldrick, 2015)'
_computing_structure_solution 'ShelXT (Sheldrick, 2015)'
_diffrn_ambient_environment N~2~
_diffrn_ambient_temperature 173.00(10)
_diffrn_detector 'CCD plate'
_diffrn_detector_area_resol_mean 5.2137
_diffrn_detector_type AtlasS2
_diffrn_measured_fraction_theta_full 0.996
_diffrn_measured_fraction_theta_max 0.970
_diffrn_measurement_details
;
List of Runs (angles in degrees, time in seconds):

  # Type    Start    End  Width  t~exp~   \w     \q     \k     \f   Frames
--------------------------------------------------------------------------
  1  \w    -61.00  29.00   1.00    8.00    --  -40.81  38.00-180.00   90
  2  \w   -112.00 -25.00   1.00    8.00    --  -40.81 -57.00-150.00   87
  3  \w     35.00  78.00   1.00    8.00    --   40.81 -99.00-150.00   43
  4  \w     28.00  57.00   1.00   18.00    --  100.91 -30.00-150.00   29
  5  \w     46.00 113.00   1.00   18.00    --  100.91-125.00  90.00   67
  6  \w     93.00 156.00   1.00   18.00    --  100.91  45.00 -60.00   63
  7  \w     83.00 121.00   1.00   18.00    --  100.91 -30.00-150.00   38
  8  \w     25.00 122.00   1.00   18.00    --  100.91 -30.00 120.00   97
  9  \w     27.00 119.00   1.00   18.00    --  100.91 -77.00  90.00   92
;
_diffrn_measurement_device 'four-circle diffractometer'
_diffrn_measurement_device_type 'SuperNova, Dual, Cu at home/near, AtlasS2'
_diffrn_measurement_method '\w scans'
_diffrn_orient_matrix_type 'CrysAlisPro convention (1999,Acta A55,543-557)'
_diffrn_orient_matrix_UB_11 -0.0755111000
_diffrn_orient_matrix_UB_12 -0.0063220000
_diffrn_orient_matrix_UB_13 0.0542161000
_diffrn_orient_matrix_UB_21 -0.0776521000
_diffrn_orient_matrix_UB_22 -0.0056347000
_diffrn_orient_matrix_UB_23 -0.0699302000
_diffrn_orient_matrix_UB_31 0.0103750000
_diffrn_orient_matrix_UB_32 -0.0897747000
_diffrn_orient_matrix_UB_33 0.0005245000
_diffrn_radiation_monochromator mirror
_diffrn_radiation_probe x-ray
_diffrn_radiation_type CuK\a
_diffrn_radiation_wavelength 1.54184
_diffrn_reflns_av_R_equivalents 0.0357
_diffrn_reflns_av_unetI/netI 0.0497
_diffrn_reflns_Laue_measured_fraction_full 0.996
_diffrn_reflns_Laue_measured_fraction_max 0.970
_diffrn_reflns_limit_h_max 17
_diffrn_reflns_limit_h_min -16
_diffrn_reflns_limit_k_max 13
_diffrn_reflns_limit_k_min -20
_diffrn_reflns_limit_l_max 20
_diffrn_reflns_limit_l_min -21
_diffrn_reflns_number 15651
_diffrn_reflns_point_group_measured_fraction_full 0.996
_diffrn_reflns_point_group_measured_fraction_max 0.970
_diffrn_reflns_theta_full 67.684
_diffrn_reflns_theta_max 71.460
_diffrn_reflns_theta_min 3.624
_diffrn_source 'micro-focus sealed X-ray tube'
_diffrn_source_type 'SuperNova (Cu) X-ray Source'
_exptl_absorpt_coefficient_mu 2.211
_exptl_absorpt_correction_T_max 1.00000
_exptl_absorpt_correction_T_min 0.93261
_exptl_absorpt_correction_type multi-scan
_exptl_absorpt_process_details
;
CrysAlisPro 1.171.39.46 (Rigaku Oxford Diffraction, 2018)
Empirical absorption correction using spherical harmonics,
 implemented in SCALE3 ABSPACK scaling algorithm.
;
_exptl_crystal_colour 'clear light colourless'
_exptl_crystal_density_diffrn 1.226
_exptl_crystal_description needle
_exptl_crystal_F_000 1664
_exptl_crystal_size_max 0.4
_exptl_crystal_size_mid 0.05
_exptl_crystal_size_min 0.02
_refine_diff_density_max 1.383
_refine_diff_density_min -1.705
_refine_diff_density_rms 0.117
_refine_ls_extinction_method none
_refine_ls_goodness_of_fit_ref 1.471
_refine_ls_hydrogen_treatment constr
_refine_ls_matrix_type full
_refine_ls_number_parameters 501
_refine_ls_number_reflns 8028
_refine_ls_number_restraints 0
_refine_ls_restrained_S_all 1.471
_refine_ls_R_factor_all 0.1603
_refine_ls_R_factor_gt 0.1252
_refine_ls_shift/su_max 0.000
_refine_ls_shift/su_mean 0.000
_refine_ls_structure_factor_coef Fsqd
_refine_ls_weighting_details 'w=1/[\s^2^(Fo^2^)+(0.2000P)^2^] where P=(Fo^2^+2Fc^2^)/3'
_refine_ls_weighting_scheme calc
_refine_ls_wR_factor_gt 0.3612
_refine_ls_wR_factor_ref 0.3981
_reflns_Friedel_coverage 0.000
_reflns_number_gt 5417
_reflns_number_total 8028
_reflns_threshold_expression 'I > 2\s(I)'
_cod_data_source_file ja9b12181_si_003.cif
_cod_data_source_block exp_3520
_cod_depositor_comments
;

2020-08-18
Z value and formula fixed to values more according to usual
chemical conventions.                 miguel
;
_cod_original_formula_weight 26.40
_cod_original_formula_moiety '0.03(C48 H48), 0.03(C2 H3 N), 0.03(C H Cl3)'
_cod_original_formula_units_Z 119
_cod_original_formula_sum 'C1.71 H1.75 Cl0.10 N0.03'
_cod_database_code 4134119
_chemical_oxdiff_formula CHN
_shelx_space_group_comment
;
The symmetry employed for this shelxl refinement is uniquely defined
by the following loop, which should always be used as a source of
symmetry information in preference to the above space-group names.
They are only intended as comments.
;
_reflns_odcompleteness_completeness 99.89
_reflns_odcompleteness_iscentric 1
_reflns_odcompleteness_theta 64.99
_olex2_refinement_description
;
1. Fixed Uiso
 At 1.2 times of:
  All C(H) groups, All C(H,H) groups
 At 1.5 times of:
  All C(H,H,H) groups
2.a Ternary CH refined with riding coordinates:
 C00C(H00C), C00S(H00S), C00Z(H00Z), C012(H012), C5(H5)
2.b Secondary CH2 refined with riding coordinates:
 C00E(H00B,H00D), C00Y(H00E,H00F), C011(H01A,H01B), C014(H01C,H01D), C017(H01E,
 H01F), C01A(H01G,H01H), C01D(H01L,H01M), C01H(H01T,H01U)
2.c Aromatic/amide H refined with riding coordinates:
 C005(H005), C008(H008), C00A(H00A), C00G(H00G), C00M(H00M), C00N(H00N),
 C00P(H00P), C00Q(H00Q), C00T(H00T), C00U(H00U), C00W(H00W), C00X(H00X),
 C013(H013), C015(H015), C016(H016), C018(H018)
2.d Idealised Me refined as rotating group:
 C019(H01Y,H,HA), C01C(H01I,H01J,H01K), C01E(H01N,H01O,H01P), C01G(H01Q,H01R,
 H01S), C01I(H01V,H01W,H01X)
;
_shelx_shelxl_version_number 2014/7
_olex2_date_sample_data_collection 2018-12-06
_olex2_submission_special_instructions 'No special instructions were received'
_oxdiff_exptl_absorpt_empirical_details
;
Empirical correction (ABSPACK) includes:
- Absorption correction using spherical harmonics
- Frame scaling
;
_oxdiff_exptl_absorpt_empirical_full_max 1.285
_oxdiff_exptl_absorpt_empirical_full_min 0.702

loop_
_space_group_symop_operation_xyz
'x, y, z'
'-x+1/2, y+1/2, -z+1/2'
'-x, -y, -z'
'x-1/2, -y-1/2, z-1/2'

loop_
_atom_site_label
_atom_site_type_symbol
_atom_site_fract_x
_atom_site_fract_y
_atom_site_fract_z
_atom_site_U_iso_or_equiv
_atom_site_adp_type
_atom_site_occupancy
_atom_site_site_symmetry_order
_atom_site_calc_flag
_atom_site_refinement_flags_posn
C003 C 0.1550(3) 0.3180(2) 0.5894(2) 0.0289(9) Uani 1 1 d .
C004 C 0.2514(3) 0.4134(2) 0.5333(2) 0.0298(9) Uani 1 1 d .
C005 C 0.2347(3) 0.3378(2) 0.5573(2) 0.0303(9) Uani 1 1 d .
H005 H 0.2789 0.2991 0.5516 0.036 Uiso 1 1 calc R
C006 C 0.0860(3) 0.3758(3) 0.5961(2) 0.0325(9) Uani 1 1 d .
C008 C 0.1005(3) 0.4513(3) 0.5681(2) 0.0328(9) Uani 1 1 d .
H008 H 0.0531 0.4886 0.5680 0.039 Uiso 1 1 calc R
C009 C 0.1653(3) 0.2500(2) 0.7093(2) 0.0332(9) Uani 1 1 d .
C00A C 0.2518(3) 0.2284(3) 0.7498(2) 0.0341(9) Uani 1 1 d .
H00A H 0.2934 0.1991 0.7252 0.041 Uiso 1 1 calc R
C00B C 0.3685(3) 0.5536(3) 0.5925(3) 0.0355(10) Uani 1 1 d .
C00C C 0.1423(3) 0.2369(2) 0.6234(2) 0.0319(9) Uani 1 1 d .
H00C H 0.0750 0.2237 0.6125 0.038 Uiso 1 1 calc R
C00D C 0.1833(3) 0.4714(2) 0.5406(2) 0.0313(9) Uani 1 1 d .
C00E C 0.1970(3) 0.1713(2) 0.5911(2) 0.0337(9) Uani 1 1 d .
H00B H 0.1900 0.1240 0.6202 0.040 Uiso 1 1 calc R
H00D H 0.2635 0.1850 0.5981 0.040 Uiso 1 1 calc R
C00F C 0.2781(3) 0.2495(3) 0.8265(2) 0.0366(10) Uani 1 1 d .
C00G C 0.4155(3) 0.5907(2) 0.6584(3) 0.0357(10) Uani 1 1 d .
H00G H 0.4012 0.6426 0.6676 0.043 Uiso 1 1 calc R
C00H C 0.1011(3) 0.2920(3) 0.7480(3) 0.0360(10) Uani 1 1 d .
C00I C 0.5198(3) 0.4107(3) 0.8137(3) 0.0404(11) Uani 1 1 d .
C00J C 0.4234(3) 0.3151(3) 0.8693(2) 0.0379(10) Uani 1 1 d .
C00K C 0.4828(3) 0.5522(3) 0.7107(3) 0.0371(10) Uani 1 1 d .
C00L C 0.3995(3) 0.4778(2) 0.5749(3) 0.0346(10) Uani 1 1 d .
C00M C 0.4847(3) 0.3347(3) 0.8197(3) 0.0397(11) Uani 1 1 d .
H00M H 0.5043 0.2959 0.7884 0.048 Uiso 1 1 calc R
C00N C 0.0068(3) 0.3630(3) 0.6395(3) 0.0385(10) Uani 1 1 d .
H00N H -0.0520 0.3823 0.6187 0.046 Uiso 1 1 calc R
C00O C 0.3958(4) 0.3726(3) 0.9195(3) 0.0416(11) Uani 1 1 d .
C00P C 0.4709(3) 0.4418(3) 0.6238(3) 0.0379(10) Uani 1 1 d .
H00P H 0.4924 0.3930 0.6104 0.046 Uiso 1 1 calc R
C00Q C 0.0129(3) 0.3255(3) 0.7071(3) 0.0388(10) Uani 1 1 d .
H00Q H -0.0419 0.3203 0.7296 0.047 Uiso 1 1 calc R
C00R C 0.4923(3) 0.4686(3) 0.8638(3) 0.0402(11) Uani 1 1 d .
C00S C 0.3442(3) 0.4361(2) 0.5063(3) 0.0352(10) Uani 1 1 d .
H00S H 0.3292 0.4755 0.4660 0.042 Uiso 1 1 calc R
C00T C 0.2850(4) 0.5909(3) 0.5502(3) 0.0401(11) Uani 1 1 d .
H00T H 0.2894 0.6437 0.5383 0.048 Uiso 1 1 calc R
C00U C 0.2031(4) 0.5551(3) 0.5273(2) 0.0365(10) Uani 1 1 d .
H00U H 0.1547 0.5850 0.5010 0.044 Uiso 1 1 calc R
C00V C 0.5122(3) 0.4764(3) 0.6930(3) 0.0386(10) Uani 1 1 d .
C00W C 0.1244(4) 0.3080(3) 0.8257(3) 0.0399(11) Uani 1 1 d .
H00W H 0.0793 0.3307 0.8522 0.048 Uiso 1 1 calc R
C00X C 0.4351(4) 0.4480(3) 0.9174(3) 0.0411(11) Uani 1 1 d .
H00X H 0.4220 0.4849 0.9533 0.049 Uiso 1 1 calc R
C00Y C 0.4298(4) 0.1695(3) 0.8343(3) 0.0396(11) Uani 1 1 d .
H00E H 0.4405 0.1846 0.7830 0.048 Uiso 1 1 calc R
H00F H 0.3907 0.1228 0.8295 0.048 Uiso 1 1 calc R
C00Z C 0.3760(4) 0.2347(3) 0.8678(3) 0.0381(10) Uani 1 1 d .
H00Z H 0.3701 0.2204 0.9209 0.046 Uiso 1 1 calc R
C010 C 0.2123(4) 0.2913(3) 0.8645(3) 0.0402(11) Uani 1 1 d .
C011 C 0.1656(4) 0.1544(3) 0.5064(3) 0.0390(10) Uani 1 1 d .
H01A H 0.1677 0.2025 0.4773 0.047 Uiso 1 1 calc R
H01B H 0.1009 0.1359 0.4995 0.047 Uiso 1 1 calc R
C012 C 0.5795(3) 0.4328(3) 0.7531(3) 0.0424(11) Uani 1 1 d .
H012 H 0.6267 0.4705 0.7762 0.051 Uiso 1 1 calc R
C013 C 0.5112(3) 0.5886(3) 0.7863(3) 0.0411(11) Uani 1 1 d .
H013 H 0.5273 0.6413 0.7872 0.049 Uiso 1 1 calc R
C014 C 0.3954(4) 0.3697(3) 0.4712(3) 0.0414(11) Uani 1 1 d .
H01C H 0.4566 0.3883 0.4610 0.050 Uiso 1 1 calc R
H01D H 0.4061 0.3272 0.5080 0.050 Uiso 1 1 calc R
C015 C 0.5157(4) 0.5518(3) 0.8536(3) 0.0434(11) Uani 1 1 d .
H015 H 0.5350 0.5809 0.8977 0.052 Uiso 1 1 calc R
C016 C 0.3202(4) 0.3600(3) 0.9670(3) 0.0490(13) Uani 1 1 d .
H016 H 0.3295 0.3786 1.0171 0.059 Uiso 1 1 calc R
C017 C 0.5254(4) 0.1491(3) 0.8814(3) 0.0497(13) Uani 1 1 d .
H01E H 0.5629 0.1963 0.8901 0.060 Uiso 1 1 calc R
H01F H 0.5147 0.1288 0.9310 0.060 Uiso 1 1 calc R
C018 C 0.2393(4) 0.3236(3) 0.9426(3) 0.0476(12) Uani 1 1 d .
H018 H 0.1963 0.3180 0.9773 0.057 Uiso 1 1 calc R
C019 C 0.2537(4) 0.4666(4) 0.7513(3) 0.0531(13) Uani 1 1 d .
H01Y H 0.2652 0.4123 0.7629 0.080 Uiso 1 1 calc GR
H H 0.3102 0.4961 0.7672 0.080 Uiso 1 1 calc GR
HA H 0.2355 0.4728 0.6970 0.080 Uiso 1 1 calc GR
C01A C 0.6331(4) 0.3637(3) 0.7244(3) 0.0491(12) Uani 1 1 d .
H01G H 0.6646 0.3355 0.7686 0.059 Uiso 1 1 calc R
H01H H 0.5876 0.3283 0.6964 0.059 Uiso 1 1 calc R
C01B C 0.1798(5) 0.4943(3) 0.7909(4) 0.0574(14) Uani 1 1 d .
C01C C 0.2284(4) 0.0933(3) 0.4759(3) 0.0511(13) Uani 1 1 d .
H01I H 0.2017 0.0785 0.4248 0.077 Uiso 1 1 calc GR
H01J H 0.2328 0.0481 0.5086 0.077 Uiso 1 1 calc GR
H01K H 0.2903 0.1148 0.4750 0.077 Uiso 1 1 calc GR
C01D C 0.3405(4) 0.3385(3) 0.3968(3) 0.0526(14) Uani 1 1 d .
H01L H 0.2770 0.3252 0.4060 0.063 Uiso 1 1 calc R
H01M H 0.3352 0.3799 0.3587 0.063 Uiso 1 1 calc R
C01E C 0.5796(4) 0.0892(4) 0.8416(3) 0.0572(14) Uani 1 1 d .
H01N H 0.6013 0.1127 0.7976 0.086 Uiso 1 1 calc GR
H01O H 0.5391 0.0457 0.8255 0.086 Uiso 1 1 calc GR
H01P H 0.6329 0.0712 0.8765 0.086 Uiso 1 1 calc GR
N01F N 0.1201(6) 0.5168(4) 0.8227(5) 0.098(2) Uani 1 1 d .
C01G C 0.3838(5) 0.2686(4) 0.3651(4) 0.072(2) Uani 1 1 d .
H01Q H 0.3459 0.2528 0.3183 0.108 Uiso 1 1 calc GR
H01R H 0.3872 0.2266 0.4016 0.108 Uiso 1 1 calc GR
H01S H 0.4463 0.2814 0.3549 0.108 Uiso 1 1 calc GR
C01H C 0.7063(5) 0.3852(4) 0.6729(4) 0.0638(16) Uani 1 1 d .
H01T H 0.7571 0.4144 0.7025 0.077 Uiso 1 1 calc R
H01U H 0.6774 0.4185 0.6316 0.077 Uiso 1 1 calc R
C01I C 0.7471(7) 0.3121(6) 0.6389(5) 0.097(3) Uani 1 1 d .
H01V H 0.6995 0.2886 0.6020 0.145 Uiso 1 1 calc GR
H01W H 0.7668 0.2753 0.6792 0.145 Uiso 1 1 calc GR
H01X H 0.8003 0.3267 0.6142 0.145 Uiso 1 1 calc GR
Cl2 Cl 0.4939(3) 0.19099(18) 0.6104(2) 0.1484(14) Uani 1 1 d .
Cl3 Cl 0.6471(5) 0.0830(4) 0.6250(4) 0.275(4) Uani 1 1 d .
C5 C 0.5356(12) 0.1062(9) 0.5916(10) 0.194(9) Uani 1 1 d .
H5 H 0.4956 0.0670 0.6119 0.233 Uiso 1 1 calc R
Cl1 Cl 0.5096(4) 0.1001(4) 0.4826(3) 0.208(2) Uani 1 1 d .

loop_
_atom_site_aniso_label
_atom_site_aniso_U_11
_atom_site_aniso_U_22
_atom_site_aniso_U_33
_atom_site_aniso_U_23
_atom_site_aniso_U_13
_atom_site_aniso_U_12
C003 0.034(2) 0.027(2) 0.0239(17) -0.0020(15) -0.0020(15) 0.0004(16)
C004 0.037(2) 0.028(2) 0.0244(18) -0.0031(15) 0.0030(16) -0.0016(17)
C005 0.037(2) 0.028(2) 0.0255(18) -0.0041(16) 0.0015(16) 0.0015(17)
C006 0.033(2) 0.036(2) 0.0281(19) -0.0027(17) 0.0012(17) 0.0007(18)
C008 0.040(2) 0.030(2) 0.0275(18) 0.0002(16) 0.0001(17) 0.0059(17)
C009 0.037(2) 0.027(2) 0.033(2) 0.0050(17) -0.0016(17) -0.0082(17)
C00A 0.040(2) 0.028(2) 0.033(2) 0.0000(17) 0.0002(17) -0.0051(17)
C00B 0.041(2) 0.029(2) 0.039(2) 0.0031(18) 0.0121(19) -0.0041(18)
C00C 0.031(2) 0.031(2) 0.032(2) -0.0004(17) -0.0028(16) -0.0054(17)
C00D 0.043(2) 0.027(2) 0.0232(17) 0.0009(16) 0.0013(16) 0.0008(17)
C00E 0.039(2) 0.026(2) 0.034(2) 0.0019(17) -0.0052(17) -0.0027(17)
C00F 0.046(3) 0.029(2) 0.033(2) 0.0082(18) -0.0009(19) -0.0034(18)
C00G 0.045(3) 0.022(2) 0.042(2) -0.0039(18) 0.0113(19) -0.0075(17)
C00H 0.038(2) 0.031(2) 0.039(2) 0.0053(18) 0.0046(19) -0.0044(18)
C00I 0.037(2) 0.035(2) 0.045(2) -0.003(2) -0.0081(19) 0.0007(19)
C00J 0.041(3) 0.038(2) 0.030(2) -0.0015(18) -0.0108(18) -0.0003(19)
C00K 0.035(2) 0.030(2) 0.047(2) -0.0005(19) 0.0061(19) -0.0047(18)
C00L 0.042(2) 0.028(2) 0.037(2) -0.0046(18) 0.0153(19) -0.0080(18)
C00M 0.039(3) 0.030(2) 0.045(2) -0.0018(19) -0.010(2) 0.0053(19)
C00N 0.032(2) 0.042(2) 0.040(2) -0.001(2) -0.0002(18) 0.0010(19)
C00O 0.048(3) 0.036(2) 0.036(2) -0.0009(19) -0.012(2) 0.003(2)
C00P 0.038(2) 0.028(2) 0.050(3) -0.0044(19) 0.012(2) -0.0003(18)
C00Q 0.034(2) 0.042(3) 0.041(2) 0.000(2) 0.0078(19) -0.0035(19)
C00R 0.039(2) 0.031(2) 0.045(2) -0.005(2) -0.016(2) 0.0006(18)
C00S 0.047(3) 0.025(2) 0.036(2) -0.0024(17) 0.0142(19) -0.0047(18)
C00T 0.058(3) 0.026(2) 0.037(2) 0.0008(18) 0.010(2) -0.002(2)
C00U 0.052(3) 0.028(2) 0.030(2) 0.0028(17) 0.0058(19) 0.0056(19)
C00V 0.034(2) 0.033(2) 0.050(3) -0.003(2) 0.009(2) -0.0050(18)
C00W 0.049(3) 0.034(2) 0.038(2) 0.0048(19) 0.010(2) -0.003(2)
C00X 0.046(3) 0.039(3) 0.034(2) -0.0043(19) -0.0081(19) 0.003(2)
C00Y 0.046(3) 0.030(2) 0.038(2) 0.0029(18) -0.013(2) -0.0018(19)
C00Z 0.049(3) 0.030(2) 0.032(2) 0.0039(17) -0.0086(19) 0.0002(19)
C010 0.052(3) 0.038(2) 0.029(2) 0.0052(18) 0.003(2) -0.008(2)
C011 0.044(3) 0.032(2) 0.038(2) -0.0023(19) -0.0051(19) -0.0042(19)
C012 0.033(2) 0.033(2) 0.058(3) -0.004(2) -0.002(2) -0.0031(18)
C013 0.039(3) 0.028(2) 0.055(3) -0.007(2) 0.002(2) -0.0028(18)
C014 0.045(3) 0.037(2) 0.046(3) -0.009(2) 0.022(2) -0.007(2)
C015 0.047(3) 0.033(2) 0.046(2) -0.010(2) -0.009(2) -0.001(2)
C016 0.064(3) 0.048(3) 0.034(2) -0.001(2) 0.003(2) 0.002(2)
C017 0.057(3) 0.043(3) 0.042(2) 0.007(2) -0.019(2) 0.000(2)
C018 0.057(3) 0.054(3) 0.031(2) -0.002(2) 0.001(2) -0.004(2)
C019 0.054(3) 0.059(3) 0.045(3) 0.007(2) 0.000(2) -0.008(3)
C01A 0.038(3) 0.046(3) 0.062(3) 0.002(2) 0.003(2) 0.005(2)
C01B 0.068(4) 0.045(3) 0.058(3) 0.001(3) 0.005(3) -0.006(3)
C01C 0.056(3) 0.050(3) 0.047(3) -0.013(2) 0.007(2) 0.000(2)
C01D 0.061(3) 0.052(3) 0.049(3) -0.018(2) 0.021(3) -0.005(3)
C01E 0.057(3) 0.057(3) 0.054(3) 0.010(3) -0.006(3) 0.007(3)
N01F 0.111(6) 0.070(4) 0.120(6) -0.019(4) 0.042(5) 0.002(4)
C01G 0.080(5) 0.059(4) 0.084(4) -0.037(3) 0.037(4) -0.015(3)
C01H 0.054(4) 0.059(4) 0.082(4) 0.012(3) 0.023(3) 0.000(3)
C01I 0.085(6) 0.116(7) 0.093(6) 0.006(5) 0.022(5) 0.002(5)
Cl2 0.175(3) 0.0965(19) 0.164(3) 0.0119(19) -0.013(2) -0.037(2)
Cl3 0.272(7) 0.347(8) 0.244(6) 0.155(6) 0.165(6) 0.145(6)
C5 0.204(16) 0.173(13) 0.249(17) -0.089(12) 0.185(15) -0.063(11)
Cl1 0.196(4) 0.279(6) 0.161(4) -0.034(4) 0.074(3) -0.063(4)

loop_
_atom_type_symbol
_atom_type_description
_atom_type_scat_dispersion_real
_atom_type_scat_dispersion_imag
_atom_type_scat_source
C C 0.0181 0.0091 'International Tables Vol C Tables 4.2.6.8 and 6.1.1.4'
H H 0.0000 0.0000 'International Tables Vol C Tables 4.2.6.8 and 6.1.1.4'
Cl Cl 0.3639 0.7018 'International Tables Vol C Tables 4.2.6.8 and 6.1.1.4'
N N 0.0311 0.0180 'International Tables Vol C Tables 4.2.6.8 and 6.1.1.4'

loop_
_geom_angle_atom_site_label_1
_geom_angle_atom_site_label_2
_geom_angle_atom_site_label_3
_geom_angle
C005 C003 C006 119.2(4)
C005 C003 C00C 122.1(4)
C006 C003 C00C 118.6(4)
C005 C004 C00D 118.5(4)
C005 C004 C00S 121.7(4)
C00D C004 C00S 119.6(4)
C003 C005 C004 122.5(4)
C003 C005 H005 118.7
C004 C005 H005 118.7
C003 C006 C00N 122.5(4)
C008 C006 C003 118.3(4)
C008 C006 C00N 118.7(4)
C006 C008 H008 119.2
C00D C008 C006 121.7(4)
C00D C008 H008 119.2
C00A C009 C00C 121.8(4)
C00A C009 C00H 118.7(4)
C00H C009 C00C 119.2(4)
C009 C00A H00A 119.0
C009 C00A C00F 121.9(4)
C00F C00A H00A 119.0
C00G C00B C00L 117.7(4)
C00G C00B C00T 119.0(4)
C00L C00B C00T 123.0(4)
C003 C00C H00C 107.4
C009 C00C C003 103.6(3)
C009 C00C H00C 107.4
C009 C00C C00E 115.4(4)
C00E C00C C003 115.2(4)
C00E C00C H00C 107.4
C004 C00D C00U 121.0(4)
C008 C00D C004 119.5(4)
C008 C00D C00U 119.1(4)
C00C C00E H00B 108.7
C00C C00E H00D 108.7
C00C C00E C011 114.1(4)
H00B C00E H00D 107.6
C011 C00E H00B 108.7
C011 C00E H00D 108.7
C00A C00F C00Z 122.0(4)
C00A C00F C010 118.5(4)
C010 C00F C00Z 119.3(4)
C00B C00G H00G 118.8
C00K C00G C00B 122.4(4)
C00K C00G H00G 118.8
C009 C00H C00Q 122.0(4)
C00W C00H C009 119.4(4)
C00W C00H C00Q 118.4(4)
C00M C00I C00R 117.9(5)
C00M C00I C012 122.0(4)
C00R C00I C012 120.0(4)
C00M C00J C00O 119.3(4)
C00M C00J C00Z 122.1(4)
C00O C00J C00Z 118.3(4)
C00G C00K C00V 119.1(4)
C00G C00K C013 118.3(4)
C00V C00K C013 122.2(4)
C00B C00L C00S 117.2(4)
C00P C00L C00B 119.8(4)
C00P C00L C00S 122.7(4)
C00I C00M H00M 118.5
C00J C00M C00I 123.0(5)
C00J C00M H00M 118.5
C006 C00N H00N 117.6
C00Q C00N C006 124.9(4)
C00Q C00N H00N 117.6
C00J C00O C016 122.9(5)
C00X C00O C00J 118.2(5)
C00X C00O C016 118.4(5)
C00L C00P H00P 118.8
C00L C00P C00V 122.4(4)
C00V C00P H00P 118.8
C00H C00Q H00Q 117.9
C00N C00Q C00H 124.2(4)
C00N C00Q H00Q 117.9
C00I C00R C015 120.7(5)
C00X C00R C00I 119.3(4)
C00X C00R C015 119.7(4)
C004 C00S C00L 104.5(3)
C004 C00S H00S 106.7
C004 C00S C014 115.1(4)
C00L C00S H00S 106.7
C00L C00S C014 116.3(4)
C014 C00S H00S 106.7
C00B C00T H00T 117.4
C00U C00T C00B 125.1(4)
C00U C00T H00T 117.4
C00D C00U H00U 117.5
C00T C00U C00D 125.0(4)
C00T C00U H00U 117.5
C00K C00V C012 118.4(4)
C00P C00V C00K 118.3(4)
C00P C00V C012 123.0(4)
C00H C00W H00W 119.1
C010 C00W C00H 121.7(5)
C010 C00W H00W 119.1
C00O C00X H00X 119.0
C00R C00X C00O 121.9(5)
C00R C00X H00X 119.0
H00E C00Y H00F 107.6
C00Z C00Y H00E 108.6
C00Z C00Y H00F 108.6
C00Z C00Y C017 114.6(4)
C017 C00Y H00E 108.6
C017 C00Y H00F 108.6
C00F C00Z C00J 103.7(4)
C00F C00Z C00Y 115.0(4)
C00F C00Z H00Z 107.7
C00J C00Z H00Z 107.7
C00Y C00Z C00J 114.8(4)
C00Y C00Z H00Z 107.7
C00F C010 C018 121.3(5)
C00W C010 C00F 119.4(4)
C00W C010 C018 119.0(5)
C00E C011 H01A 109.3
C00E C011 H01B 109.3
C00E C011 C01C 111.6(4)
H01A C011 H01B 108.0
C01C C011 H01A 109.3
C01C C011 H01B 109.3
C00I C012 C00V 104.5(4)
C00I C012 H012 107.3
C00I C012 C01A 113.6(4)
C00V C012 H012 107.3
C00V C012 C01A 116.5(4)
C01A C012 H012 107.3
C00K C013 H013 117.4
C015 C013 C00K 125.2(4)
C015 C013 H013 117.4
C00S C014 H01C 109.0
C00S C014 H01D 109.0
H01C C014 H01D 107.8
C01D C014 C00S 112.8(4)
C01D C014 H01C 109.0
C01D C014 H01D 109.0
C00R C015 H015 117.3
C013 C015 C00R 125.3(4)
C013 C015 H015 117.3
C00O C016 H016 118.0
C018 C016 C00O 124.1(5)
C018 C016 H016 118.0
C00Y C017 H01E 109.2
C00Y C017 H01F 109.2
H01E C017 H01F 107.9
C01E C017 C00Y 112.2(4)
C01E C017 H01E 109.2
C01E C017 H01F 109.2
C010 C018 H018 117.4
C016 C018 C010 125.1(5)
C016 C018 H018 117.4
H01Y C019 H 109.5
H01Y C019 HA 109.5
H C019 HA 109.5
C01B C019 H01Y 109.5
C01B C019 H 109.5
C01B C019 HA 109.5
C012 C01A H01G 108.4
C012 C01A H01H 108.4
H01G C01A H01H 107.5
C01H C01A C012 115.3(5)
C01H C01A H01G 108.4
C01H C01A H01H 108.4
N01F C01B C019 179.8(8)
C011 C01C H01I 109.5
C011 C01C H01J 109.5
C011 C01C H01K 109.5
H01I C01C H01J 109.5
H01I C01C H01K 109.5
H01J C01C H01K 109.5
C014 C01D H01L 108.7
C014 C01D H01M 108.7
H01L C01D H01M 107.6
C01G C01D C014 114.2(5)
C01G C01D H01L 108.7
C01G C01D H01M 108.7
C017 C01E H01N 109.5
C017 C01E H01O 109.5
C017 C01E H01P 109.5
H01N C01E H01O 109.5
H01N C01E H01P 109.5
H01O C01E H01P 109.5
C01D C01G H01Q 109.5
C01D C01G H01R 109.5
C01D C01G H01S 109.5
H01Q C01G H01R 109.5
H01Q C01G H01S 109.5
H01R C01G H01S 109.5
C01A C01H H01T 109.3
C01A C01H H01U 109.3
C01A C01H C01I 111.4(6)
H01T C01H H01U 108.0
C01I C01H H01T 109.3
C01I C01H H01U 109.3
C01H C01I H01V 109.5
C01H C01I H01W 109.5
C01H C01I H01X 109.5
H01V C01I H01W 109.5
H01V C01I H01X 109.5
H01W C01I H01X 109.5
Cl2 C5 Cl3 120.2(10)
Cl2 C5 H5 106.7
Cl2 C5 Cl1 103.2(12)
Cl3 C5 H5 106.7
Cl3 C5 Cl1 112.7(6)
Cl1 C5 H5 106.7

loop_
_geom_bond_atom_site_label_1
_geom_bond_atom_site_label_2
_geom_bond_distance
C003 C005 1.381(6)
C003 C006 1.412(6)
C003 C00C 1.530(6)
C004 C005 1.389(6)
C004 C00D 1.408(6)
C004 C00S 1.520(6)
C005 H005 0.9300
C006 C008 1.406(6)
C006 C00N 1.467(7)
C008 H008 0.9300
C008 C00D 1.382(6)
C009 C00A 1.387(6)
C009 C00C 1.518(6)
C009 C00H 1.412(7)
C00A H00A 0.9300
C00A C00F 1.397(6)
C00B C00G 1.407(6)
C00B C00L 1.416(6)
C00B C00T 1.463(7)
C00C H00C 0.9800
C00C C00E 1.520(6)
C00D C00U 1.483(6)
C00E H00B 0.9700
C00E H00D 0.9700
C00E C011 1.522(6)
C00F C00Z 1.506(6)
C00F C010 1.419(7)
C00G H00G 0.9300
C00G C00K 1.399(7)
C00H C00Q 1.477(7)
C00H C00W 1.389(7)
C00I C00M 1.400(7)
C00I C00R 1.416(7)
C00I C012 1.504(8)
C00J C00M 1.362(7)
C00J C00O 1.413(7)
C00J C00Z 1.531(6)
C00K C00V 1.410(6)
C00K C013 1.474(7)
C00L C00P 1.384(7)
C00L C00S 1.524(6)
C00M H00M 0.9300
C00N H00N 0.9300
C00N C00Q 1.342(7)
C00O C00X 1.406(7)
C00O C016 1.470(8)
C00P H00P 0.9300
C00P C00V 1.407(7)
C00Q H00Q 0.9300
C00R C00X 1.377(8)
C00R C015 1.477(7)
C00S H00S 0.9800
C00S C014 1.525(6)
C00T H00T 0.9300
C00T C00U 1.331(7)
C00U H00U 0.9300
C00V C012 1.522(7)
C00W H00W 0.9300
C00W C010 1.374(7)
C00X H00X 0.9300
C00Y H00E 0.9700
C00Y H00F 0.9700
C00Y C00Z 1.519(7)
C00Y C017 1.536(7)
C00Z H00Z 0.9800
C010 C018 1.481(6)
C011 H01A 0.9700
C011 H01B 0.9700
C011 C01C 1.523(7)
C012 H012 0.9800
C012 C01A 1.530(7)
C013 H013 0.9300
C013 C015 1.333(7)
C014 H01C 0.9700
C014 H01D 0.9700
C014 C01D 1.525(7)
C015 H015 0.9300
C016 H016 0.9300
C016 C018 1.330(8)
C017 H01E 0.9700
C017 H01F 0.9700
C017 C01E 1.513(8)
C018 H018 0.9300
C019 H01Y 0.9600
C019 H 0.9600
C019 HA 0.9600
C019 C01B 1.425(9)
C01A H01G 0.9700
C01A H01H 0.9700
C01A C01H 1.520(8)
C01B N01F 1.149(9)
C01C H01I 0.9600
C01C H01J 0.9600
C01C H01K 0.9600
C01D H01L 0.9700
C01D H01M 0.9700
C01D C01G 1.489(8)
C01E H01N 0.9600
C01E H01O 0.9600
C01E H01P 0.9600
C01G H01Q 0.9600
C01G H01R 0.9600
C01G H01S 0.9600
C01H H01T 0.9700
C01H H01U 0.9700
C01H C01I 1.534(11)
C01I H01V 0.9600
C01I H01W 0.9600
C01I H01X 0.9600
Cl2 C5 1.617(15)
Cl3 C5 1.67(2)
C5 H5 0.9800
C5 Cl1 1.904(18)

loop_
_geom_torsion_atom_site_label_1
_geom_torsion_atom_site_label_2
_geom_torsion_atom_site_label_3
_geom_torsion_atom_site_label_4
_geom_torsion
C003 C006 C008 C00D -5.6(6)
C003 C006 C00N C00Q 40.3(7)
C003 C00C C00E C011 -64.9(5)
C004 C00D C00U C00T -40.4(6)
C004 C00S C014 C01D 64.9(5)
C005 C003 C006 C008 1.4(6)
C005 C003 C006 C00N -170.7(4)
C005 C003 C00C C009 101.8(4)
C005 C003 C00C C00E -25.1(5)
C005 C004 C00D C008 -2.8(6)
C005 C004 C00D C00U 170.6(4)
C005 C004 C00S C00L -100.8(4)
C005 C004 C00S C014 28.1(6)
C006 C003 C005 C004 2.0(6)
C006 C003 C00C C009 -73.6(4)
C006 C003 C00C C00E 159.4(4)
C006 C008 C00D C004 6.4(6)
C006 C008 C00D C00U -167.2(4)
C006 C00N C00Q C00H 0.5(8)
C008 C006 C00N C00Q -131.7(5)
C008 C00D C00U C00T 133.0(5)
C009 C00A C00F C00Z -172.5(4)
C009 C00A C00F C010 2.7(6)
C009 C00C C00E C011 174.4(4)
C009 C00H C00Q C00N -42.7(7)
C009 C00H C00W C010 6.9(7)
C00A C009 C00C C003 -102.0(4)
C00A C009 C00C C00E 24.9(6)
C00A C009 C00H C00Q 172.3(4)
C00A C009 C00H C00W -2.4(6)
C00A C00F C00Z C00J 102.7(5)
C00A C00F C00Z C00Y -23.4(6)
C00A C00F C010 C00W 1.7(6)
C00A C00F C010 C018 -172.7(4)
C00B C00G C00K C00V 6.9(7)
C00B C00G C00K C013 -165.6(4)
C00B C00L C00P C00V 2.7(7)
C00B C00L C00S C004 -72.3(5)
C00B C00L C00S C014 159.6(4)
C00B C00T C00U C00D -0.3(7)
C00C C003 C005 C004 -173.4(4)
C00C C003 C006 C008 177.0(4)
C00C C003 C006 C00N 4.9(6)
C00C C009 C00A C00F 171.4(4)
C00C C009 C00H C00Q -1.6(6)
C00C C009 C00H C00W -176.3(4)
C00C C00E C011 C01C 175.1(4)
C00D C004 C005 C003 -1.3(6)
C00D C004 C00S C00L 73.7(5)
C00D C004 C00S C014 -157.5(4)
C00F C010 C018 C016 42.5(8)
C00G C00B C00L C00P 2.6(6)
C00G C00B C00L C00S 176.2(4)
C00G C00B C00T C00U -131.6(5)
C00G C00K C00V C00P -1.4(6)
C00G C00K C00V C012 -175.2(4)
C00G C00K C013 C015 131.4(5)
C00H C009 C00A C00F -2.3(6)
C00H C009 C00C C003 71.7(5)
C00H C009 C00C C00E -161.5(4)
C00H C00W C010 C00F -6.5(7)
C00H C00W C010 C018 168.0(4)
C00I C00R C00X C00O -5.9(7)
C00I C00R C015 C013 40.4(7)
C00I C012 C01A C01H -170.5(5)
C00J C00O C00X C00R 5.8(7)
C00J C00O C016 C018 -40.9(8)
C00K C00V C012 C00I 72.1(5)
C00K C00V C012 C01A -161.7(4)
C00K C013 C015 C00R -0.4(8)
C00L C00B C00G C00K -7.5(6)
C00L C00B C00T C00U 41.9(7)
C00L C00P C00V C00K -3.4(7)
C00L C00P C00V C012 170.2(4)
C00L C00S C014 C01D -172.3(4)
C00M C00I C00R C00X 1.8(6)
C00M C00I C00R C015 -171.4(4)
C00M C00I C012 C00V 102.3(5)
C00M C00I C012 C01A -25.6(6)
C00M C00J C00O C00X -1.5(6)
C00M C00J C00O C016 171.1(4)
C00M C00J C00Z C00F -101.4(5)
C00M C00J C00Z C00Y 24.9(6)
C00N C006 C008 C00D 166.8(4)
C00O C00J C00M C00I -2.5(7)
C00O C00J C00Z C00F 73.1(5)
C00O C00J C00Z C00Y -160.6(4)
C00O C016 C018 C010 -0.8(9)
C00P C00L C00S C004 101.2(5)
C00P C00L C00S C014 -27.0(6)
C00P C00V C012 C00I -101.4(5)
C00P C00V C012 C01A 24.7(7)
C00Q C00H C00W C010 -168.0(4)
C00R C00I C00M C00J 2.4(7)
C00R C00I C012 C00V -73.5(5)
C00R C00I C012 C01A 158.5(4)
C00S C004 C005 C003 173.2(4)
C00S C004 C00D C008 -177.5(4)
C00S C004 C00D C00U -4.0(6)
C00S C00L C00P C00V -170.5(4)
C00S C014 C01D C01G -174.3(5)
C00T C00B C00G C00K 166.4(4)
C00T C00B C00L C00P -170.9(4)
C00T C00B C00L C00S 2.7(6)
C00V C00K C013 C015 -40.9(7)
C00V C012 C01A C01H 68.1(6)
C00W C00H C00Q C00N 132.1(5)
C00W C010 C018 C016 -131.9(6)
C00X C00O C016 C018 131.7(6)
C00X C00R C015 C013 -132.8(5)
C00Z C00F C010 C00W 177.0(4)
C00Z C00F C010 C018 2.6(7)
C00Z C00J C00M C00I 172.0(4)
C00Z C00J C00O C00X -176.2(4)
C00Z C00J C00O C016 -3.5(7)
C00Z C00Y C017 C01E -174.7(5)
C010 C00F C00Z C00J -72.4(5)
C010 C00F C00Z C00Y 161.5(4)
C012 C00I C00M C00J -173.6(4)
C012 C00I C00R C00X 177.9(4)
C012 C00I C00R C015 4.6(7)
C012 C01A C01H C01I -172.7(6)
C013 C00K C00V C00P 170.8(4)
C013 C00K C00V C012 -3.0(7)
C015 C00R C00X C00O 167.4(4)
C016 C00O C00X C00R -167.2(5)
C017 C00Y C00Z C00F -174.0(4)
C017 C00Y C00Z C00J 65.8(5)
